data_7028359
loop_
_publ_author_name
'Girginova, Penka I.'
'Pereira, Laura C. J.'
'Coutinho, Joana T.'
'Santos, Isabel C.'
'Almeida, Manuel'

_publ_section_title
;
 Slow magnetic relaxation in lanthanide ladder type coordination polymers.
;
_journal_issue 4
_journal_name_full 'Dalton transactions (Cambridge, England : 2003)'
_journal_page_first 1897
_journal_page_last 1905
_journal_paper_doi 10.1039/c3dt52748d
_journal_volume 43
_journal_year 2014
_chemical_formula_moiety 'C11 H14 Er N O8'
_chemical_formula_sum 'C11 H14 Er N O8'
_chemical_formula_weight 455.49
_chemical_name_systematic
;
 ?
;
_space_group_IT_number 14
_symmetry_cell_setting monoclinic
_symmetry_space_group_name_Hall '-P 2ybc'
_symmetry_space_group_name_H-M 'P 1 21/c 1'
_atom_sites_solution_hydrogens geom
_atom_sites_solution_primary direct
_atom_sites_solution_secondary difmap
_audit_creation_method SHELXL-97
_cell_angle_alpha 90.00
_cell_angle_beta 96.5140(10)
_cell_angle_gamma 90.00
_cell_formula_units_Z 4
_cell_length_a 12.0228(3)
_cell_length_b 13.1583(3)
_cell_length_c 8.3837(2)
_cell_measurement_reflns_used 4840
_cell_measurement_temperature 150(2)
_cell_measurement_theta_max 28.25
_cell_measurement_theta_min 2.89
_cell_volume 1317.74(5)
_computing_cell_refinement 'Bruker SMART, (Bruker, 2005)'
_computing_data_collection 'Bruker SMART, (Bruker, 2005)'
_computing_data_reduction 'Bruker SAINT, (Bruker, 2005)'
_computing_molecular_graphics ORTEP3(Farrugia,1997)
_computing_publication_material 'WinGX (Farrugia, 1999)'
_computing_structure_refinement 'SHELXL-97 (Sheldrick, 2008)'
_computing_structure_solution 'SIR97 (Altomare, 1999)'
_diffrn_ambient_temperature 150(2)
_diffrn_measured_fraction_theta_full 0.999
_diffrn_measured_fraction_theta_max 0.999
_diffrn_measurement_device_type 'Bruker APEX-II CCD'
_diffrn_measurement_method '\f and \w scans'
_diffrn_radiation_monochromator graphite
_diffrn_radiation_source 'fine-focus sealed tube'
_diffrn_radiation_type MoK\a
_diffrn_radiation_wavelength 0.71073
_diffrn_reflns_av_R_equivalents 0.0342
_diffrn_reflns_av_sigmaI/netI 0.0381
_diffrn_reflns_limit_h_max 15
_diffrn_reflns_limit_h_min -13
_diffrn_reflns_limit_k_max 14
_diffrn_reflns_limit_k_min -16
_diffrn_reflns_limit_l_max 10
_diffrn_reflns_limit_l_min -9
_diffrn_reflns_number 8105
_diffrn_reflns_theta_full 26.37
_diffrn_reflns_theta_max 26.37
_diffrn_reflns_theta_min 2.89
_exptl_absorpt_coefficient_mu 6.409
_exptl_absorpt_correction_T_max 0.6997
_exptl_absorpt_correction_T_min 0.2494
_exptl_absorpt_correction_type multi-scan
_exptl_absorpt_process_details sadabs
_exptl_crystal_colour colourless
_exptl_crystal_density_diffrn 2.296
_exptl_crystal_density_method 'not measured'
_exptl_crystal_description needle
_exptl_crystal_F_000 876
_exptl_crystal_size_max 0.30
_exptl_crystal_size_mid 0.08
_exptl_crystal_size_min 0.06
_refine_diff_density_max 0.581
_refine_diff_density_min -0.560
_refine_diff_density_rms 0.132
_refine_ls_extinction_method none
_refine_ls_goodness_of_fit_ref 1.051
_refine_ls_hydrogen_treatment constr
_refine_ls_matrix_type full
_refine_ls_number_parameters 190
_refine_ls_number_reflns 2696
_refine_ls_number_restraints 6
_refine_ls_restrained_S_all 1.050
_refine_ls_R_factor_all 0.0254
_refine_ls_R_factor_gt 0.0200
_refine_ls_shift/su_max 0.001
_refine_ls_shift/su_mean 0.000
_refine_ls_structure_factor_coef Fsqd
_refine_ls_weighting_details 'calc w=1/[\s^2^(Fo^2^)+(0.0131P)^2^+0.4087P] where P=(Fo^2^+2Fc^2^)/3'
_refine_ls_weighting_scheme calc
_refine_ls_wR_factor_gt 0.0451
_refine_ls_wR_factor_ref 0.0466
_reflns_number_gt 2375
_reflns_number_total 2696
_reflns_threshold_expression >2\s(I)
_cod_data_source_file c3dt52748d.txt
_cod_data_source_block erp1
_cod_original_sg_symbol_H-M P21/c
_cod_database_code 7028359

loop_
_symmetry_equiv_pos_as_xyz
'x, y, z'
'-x, y+1/2, -z+1/2'
'-x, -y, -z'
'x, -y-1/2, z-1/2'

loop_
_atom_site_label
_atom_site_type_symbol
_atom_site_fract_x
_atom_site_fract_y
_atom_site_fract_z
_atom_site_U_iso_or_equiv
_atom_site_adp_type
_atom_site_occupancy
_atom_site_symmetry_multiplicity
_atom_site_calc_flag
_atom_site_refinement_flags
Er1 Er 0.335321(11) 0.591503(11) 0.010551(16) 0.00817(6) Uani 1 1 d .
O1 O 0.0633(2) 0.6091(2) -0.3864(3) 0.0212(6) Uani 1 1 d .
O2 O 0.21703(19) 0.63106(19) -0.2143(3) 0.0127(5) Uani 1 1 d .
O3 O 0.36952(18) 0.46767(19) 0.2202(3) 0.0122(5) Uani 1 1 d .
O4 O 0.26928(19) 0.60038(18) 0.2725(3) 0.0113(5) Uani 1 1 d .
O5 O 0.40113(18) 0.45674(19) -0.1172(3) 0.0121(5) Uani 1 1 d .
O6 O 0.48357(18) 0.66066(18) 0.1895(3) 0.0124(5) Uani 1 1 d .
O7 O 0.45533(19) 0.65928(19) -0.1625(3) 0.0157(5) Uani 1 1 d .
H7A H 0.5078 0.6247 -0.1854 0.019 Uiso 1 1 d R
H7B H 0.4654 0.7143 -0.2025 0.019 Uiso 1 1 d R
O8 O 0.28320(19) 0.75947(18) 0.0351(3) 0.0147(5) Uani 1 1 d .
H8A H 0.2643 0.7935 -0.0440 0.018 Uiso 1 1 d R
H8B H 0.2613 0.7894 0.1105 0.018 Uiso 1 1 d R
N1 N 0.1654(2) 0.4746(2) -0.0357(3) 0.0110(6) Uani 1 1 d .
C1 C 0.1452(3) 0.3900(3) 0.0466(4) 0.0168(8) Uani 1 1 d .
H1 H 0.1907 0.3766 0.1445 0.020 Uiso 1 1 calc R
C2 C 0.0610(3) 0.3215(3) -0.0049(4) 0.0190(8) Uani 1 1 d .
H2 H 0.0502 0.2622 0.0562 0.023 Uiso 1 1 calc R
C3 C -0.0069(3) 0.3402(3) -0.1456(4) 0.0194(8) Uani 1 1 d .
H3 H -0.0650 0.2942 -0.1830 0.023 Uiso 1 1 calc R
C4 C 0.0117(3) 0.4282(3) -0.2319(4) 0.0157(8) Uani 1 1 d .
H4 H -0.0339 0.4443 -0.3287 0.019 Uiso 1 1 calc R
C5 C 0.0989(3) 0.4915(3) -0.1718(4) 0.0115(7) Uani 1 1 d .
C6 C 0.1248(3) 0.5848(3) -0.2669(4) 0.0119(7) Uani 1 1 d .
C7 C 0.3183(3) 0.5187(3) 0.3177(4) 0.0112(7) Uani 1 1 d .
C8 C 0.3142(3) 0.4811(3) 0.4872(4) 0.0182(8) Uani 1 1 d .
H8C H 0.2391 0.4961 0.5192 0.022 Uiso 1 1 calc R
H8D H 0.3696 0.5198 0.5597 0.022 Uiso 1 1 calc R
C9 C 0.3377(3) 0.3677(3) 0.5121(4) 0.0143(8) Uani 1 1 d .
H9A H 0.4139 0.3524 0.4846 0.017 Uiso 1 1 calc R
H9B H 0.2837 0.3282 0.4386 0.017 Uiso 1 1 calc R
C10 C 0.3288(3) 0.3345(3) 0.6862(4) 0.0112(7) Uani 1 1 d .
H10A H 0.2551 0.3556 0.7171 0.013 Uiso 1 1 calc R
H10B H 0.3331 0.2594 0.6930 0.013 Uiso 1 1 calc R
C11 C 0.5798(3) 0.6201(3) 0.1984(4) 0.0089(7) Uani 1 1 d U

loop_
_atom_site_aniso_label
_atom_site_aniso_U_11
_atom_site_aniso_U_22
_atom_site_aniso_U_33
_atom_site_aniso_U_23
_atom_site_aniso_U_13
_atom_site_aniso_U_12
Er1 0.01113(9) 0.00637(9) 0.00700(9) -0.00003(6) 0.00103(6) 0.00009(6)
O1 0.0250(14) 0.0188(16) 0.0178(14) 0.0020(11) -0.0067(12) -0.0009(12)
O2 0.0165(12) 0.0107(13) 0.0104(11) 0.0025(10) -0.0009(10) -0.0011(10)
O3 0.0135(12) 0.0131(14) 0.0107(11) 0.0016(10) 0.0040(9) 0.0022(10)
O4 0.0128(12) 0.0125(14) 0.0089(11) 0.0015(10) 0.0021(9) 0.0028(10)
O5 0.0184(13) 0.0090(13) 0.0094(11) -0.0020(10) 0.0033(10) -0.0001(10)
O6 0.0104(12) 0.0116(14) 0.0150(12) -0.0034(10) 0.0006(9) -0.0001(10)
O7 0.0171(12) 0.0089(13) 0.0227(13) 0.0063(11) 0.0092(11) 0.0024(10)
O8 0.0255(13) 0.0109(14) 0.0080(11) 0.0007(10) 0.0027(10) 0.0068(11)
N1 0.0112(14) 0.0117(17) 0.0104(14) -0.0001(12) 0.0024(12) 0.0010(12)
C1 0.0182(18) 0.016(2) 0.0171(18) 0.0008(16) 0.0047(15) -0.0001(15)
C2 0.0191(19) 0.018(2) 0.0209(19) 0.0011(16) 0.0061(16) -0.0071(16)
C3 0.0124(18) 0.020(2) 0.026(2) -0.0067(17) 0.0010(15) -0.0046(16)
C4 0.0121(17) 0.016(2) 0.0187(18) -0.0019(15) -0.0006(14) 0.0025(15)
C5 0.0101(16) 0.0127(19) 0.0120(17) -0.0019(14) 0.0018(14) 0.0037(14)
C6 0.0121(17) 0.013(2) 0.0106(17) -0.0053(14) 0.0004(14) 0.0027(14)
C7 0.0117(16) 0.012(2) 0.0095(17) 0.0002(14) 0.0005(13) 0.0001(14)
C8 0.031(2) 0.016(2) 0.0076(17) 0.0001(15) 0.0041(15) 0.0036(16)
C9 0.0199(19) 0.013(2) 0.0091(17) -0.0025(14) -0.0006(14) -0.0015(15)
C10 0.0135(17) 0.0093(18) 0.0102(17) -0.0005(14) -0.0006(13) -0.0011(14)
C11 0.0159(18) 0.0078(17) 0.0064(15) 0.0038(13) 0.0028(13) -0.0014(14)

loop_
_atom_type_symbol
_atom_type_description
_atom_type_scat_dispersion_real
_atom_type_scat_dispersion_imag
_atom_type_scat_source
C C 0.0033 0.0016 'International Tables Vol C Tables 4.2.6.8 and 6.1.1.4'
H H 0.0000 0.0000 'International Tables Vol C Tables 4.2.6.8 and 6.1.1.4'
N N 0.0061 0.0033 'International Tables Vol C Tables 4.2.6.8 and 6.1.1.4'
O O 0.0106 0.0060 'International Tables Vol C Tables 4.2.6.8 and 6.1.1.4'
Er Er -0.2586 4.9576 'International Tables Vol C Tables 4.2.6.8 and 6.1.1.4'

loop_
_geom_angle_atom_site_label_1
_geom_angle_atom_site_label_2
_geom_angle_atom_site_label_3
_geom_angle
_geom_angle_site_symmetry_1
_geom_angle_site_symmetry_3
O5 Er1 O2 90.36(8) . .
O5 Er1 O8 154.78(8) . .
O2 Er1 O8 72.94(8) . .
O5 Er1 O7 74.40(8) . .
O2 Er1 O7 76.80(8) . .
O8 Er1 O7 83.29(8) . .
O5 Er1 O6 108.77(8) . .
O2 Er1 O6 141.65(9) . .
O8 Er1 O6 76.66(8) . .
O7 Er1 O6 76.95(8) . .
O5 Er1 O3 76.95(8) . .
O2 Er1 O3 142.85(8) . .
O8 Er1 O3 127.57(8) . .
O7 Er1 O3 130.39(8) . .
O6 Er1 O3 75.13(8) . .
O5 Er1 O4 129.50(8) . .
O2 Er1 O4 119.93(8) . .
O8 Er1 O4 75.71(8) . .
O7 Er1 O4 146.52(8) . .
O6 Er1 O4 73.05(8) . .
O3 Er1 O4 54.16(7) . .
O5 Er1 N1 76.83(8) . .
O2 Er1 N1 66.42(8) . .
O8 Er1 N1 111.68(9) . .
O7 Er1 N1 132.54(8) . .
O6 Er1 N1 148.96(8) . .
O3 Er1 N1 76.67(8) . .
O4 Er1 N1 80.08(8) . .
O5 Er1 C7 103.62(9) . .
O2 Er1 C7 137.56(9) . .
O8 Er1 C7 101.41(9) . .
O7 Er1 C7 145.42(9) . .
O6 Er1 C7 71.06(9) . .
O3 Er1 C7 27.16(9) . .
O4 Er1 C7 27.03(8) . .
N1 Er1 C7 77.94(9) . .
C6 O2 Er1 126.9(2) . .
C7 O3 Er1 93.3(2) . .
C7 O4 Er1 92.35(18) . .
C11 O5 Er1 170.0(2) 3_665 .
C11 O6 Er1 119.3(2) . .
Er1 O7 H7A 118.7 . .
Er1 O7 H7B 136.7 . .
H7A O7 H7B 104.1 . .
Er1 O8 H8A 120.6 . .
Er1 O8 H8B 130.3 . .
H8A O8 H8B 106.4 . .
C5 N1 C1 116.8(3) . .
C5 N1 Er1 114.9(2) . .
C1 N1 Er1 127.5(2) . .
N1 C1 C2 123.0(4) . .
N1 C1 H1 118.5 . .
C2 C1 H1 118.5 . .
C3 C2 C1 119.4(4) . .
C3 C2 H2 120.3 . .
C1 C2 H2 120.3 . .
C2 C3 C4 118.5(3) . .
C2 C3 H3 120.7 . .
C4 C3 H3 120.7 . .
C5 C4 C3 117.9(3) . .
C5 C4 H4 121.1 . .
C3 C4 H4 121.1 . .
N1 C5 C4 124.4(3) . .
N1 C5 C6 116.5(3) . .
C4 C5 C6 119.1(3) . .
O1 C6 O2 124.9(3) . .
O1 C6 C5 120.2(3) . .
O2 C6 C5 114.8(3) . .
O4 C7 O3 120.1(3) . .
O4 C7 C8 119.8(3) . .
O3 C7 C8 120.2(3) . .
O4 C7 Er1 60.61(16) . .
O3 C7 Er1 59.56(16) . .
C8 C7 Er1 177.4(2) . .
C7 C8 C9 115.0(3) . .
C7 C8 H8C 108.5 . .
C9 C8 H8C 108.5 . .
C7 C8 H8D 108.5 . .
C9 C8 H8D 108.5 . .
H8C C8 H8D 107.5 . .
C8 C9 C10 112.0(3) . .
C8 C9 H9A 109.2 . .
C10 C9 H9A 109.2 . .
C8 C9 H9B 109.2 . .
C10 C9 H9B 109.2 . .
H9A C9 H9B 107.9 . .
C11 C10 C9 111.9(3) 3_666 .
C11 C10 H10A 109.2 3_666 .
C9 C10 H10A 109.2 . .
C11 C10 H10B 109.2 3_666 .
C9 C10 H10B 109.2 . .
H10A C10 H10B 107.9 . .
O5 C11 O6 122.0(3) 3_665 .
O5 C11 C10 120.3(3) 3_665 3_666
O6 C11 C10 117.7(3) . 3_666

loop_
_geom_bond_atom_site_label_1
_geom_bond_atom_site_label_2
_geom_bond_distance
_geom_bond_site_symmetry_2
Er1 O5 2.261(2) .
Er1 O2 2.289(2) .
Er1 O8 2.313(2) .
Er1 O7 2.336(2) .
Er1 O6 2.377(2) .
Er1 O3 2.398(2) .
Er1 O4 2.421(2) .
Er1 N1 2.552(3) .
Er1 C7 2.777(3) .
O1 C6 1.219(4) .
O2 C6 1.297(4) .
O3 C7 1.270(4) .
O4 C7 1.263(4) .
O5 C11 1.254(4) 3_665
O6 C11 1.269(4) .
O7 H7A 0.8181 .
O7 H7B 0.8131 .
O8 H8A 0.8116 .
O8 H8B 0.8134 .
N1 C5 1.335(4) .
N1 C1 1.346(5) .
C1 C2 1.388(5) .
C1 H1 0.9500 .
C2 C3 1.378(5) .
C2 H2 0.9500 .
C3 C4 1.398(5) .
C3 H3 0.9500 .
C4 C5 1.388(5) .
C4 H4 0.9500 .
C5 C6 1.516(5) .
C7 C8 1.511(4) .
C8 C9 1.528(6) .
C8 H8C 0.9900 .
C8 H8D 0.9900 .
C9 C10 1.539(4) .
C9 H9A 0.9900 .
C9 H9B 0.9900 .
C10 C11 1.504(5) 3_666
C10 H10A 0.9900 .
C10 H10B 0.9900 .
C11 O5 1.254(4) 3_665
C11 C10 1.504(5) 3_666
